data_1505846
loop_
_publ_author_name
'Jung, Cheol-Kyu'
'Garner, Susan A.'
'Krische, Michael J.'

_publ_section_title
;
 Hydrogen-mediated aldol reductive coupling of vinyl ketones catalyzed by
 rhodium: high syn-selectivity through the effect of tri-2-furylphosphine.
;
_journal_issue 3
_journal_name_full 'Organic letters'
_journal_page_first 519
_journal_page_last 522
_journal_paper_doi 10.1021/ol052859x
_journal_volume 8
_journal_year 2006
_chemical_formula_sum 'C13 H11 N O5'
_chemical_formula_weight 261.23
_chemical_name_systematic
; 
 ? 
;
_space_group_IT_number 14
_symmetry_space_group_name_Hall '-P 2ybc'
_symmetry_space_group_name_H-M 'P 1 21/c 1'
_atom_sites_solution_hydrogens geom
_atom_sites_solution_primary direct
_atom_sites_solution_secondary difmap
_audit_creation_method SHELXL-97
_cell_angle_alpha 90.00
_cell_angle_beta 100.367(3)
_cell_angle_gamma 90.00
_cell_formula_units_Z 4
_cell_length_a 13.1593(3)
_cell_length_b 13.2888(6)
_cell_length_c 6.9813(6)
_cell_measurement_temperature 153(2)
_cell_volume 1200.90(12)
_computing_structure_refinement 'SHELXL-97 (Sheldrick, 1997)'
_computing_structure_solution 'SHELXS-97 (Sheldrick, 1990)'
_diffrn_ambient_temperature 153(2)
_diffrn_measured_fraction_theta_full 0.994
_diffrn_measured_fraction_theta_max 0.994
_diffrn_radiation_monochromator graphite
_diffrn_radiation_source 'fine-focus sealed tube'
_diffrn_radiation_type MoK\a
_diffrn_radiation_wavelength 0.71073
_diffrn_reflns_av_R_equivalents 0.0764
_diffrn_reflns_av_sigmaI/netI 0.1166
_diffrn_reflns_limit_h_max 17
_diffrn_reflns_limit_h_min -17
_diffrn_reflns_limit_k_max 17
_diffrn_reflns_limit_k_min -14
_diffrn_reflns_limit_l_max 9
_diffrn_reflns_limit_l_min -9
_diffrn_reflns_number 4679
_diffrn_reflns_theta_full 27.50
_diffrn_reflns_theta_max 27.50
_diffrn_reflns_theta_min 3.07
_exptl_absorpt_coefficient_mu 0.113
_exptl_crystal_density_diffrn 1.445
_exptl_crystal_density_method 'not measured'
_exptl_crystal_F_000 544
_refine_diff_density_max 0.314
_refine_diff_density_min -0.292
_refine_diff_density_rms 0.072
_refine_ls_extinction_coef 0.010(4)
_refine_ls_extinction_expression Fc^*^=kFc[1+0.001xFc^2^\l^3^/sin(2\q)]^-1/4^
_refine_ls_extinction_method SHELXL
_refine_ls_goodness_of_fit_ref 2.086
_refine_ls_hydrogen_treatment mixed
_refine_ls_matrix_type full
_refine_ls_number_parameters 217
_refine_ls_number_reflns 2733
_refine_ls_number_restraints 0
_refine_ls_restrained_S_all 2.086
_refine_ls_R_factor_all 0.2318
_refine_ls_R_factor_gt 0.1881
_refine_ls_shift/su_max 0.049
_refine_ls_shift/su_mean 0.003
_refine_ls_structure_factor_coef Fsqd
_refine_ls_weighting_details 'calc w=1/[\s^2^(Fo^2^)+(0.0200P)^2^+0.0000P] where P=(Fo^2^+2Fc^2^)/3'
_refine_ls_weighting_scheme calc
_refine_ls_wR_factor_gt 0.1504
_refine_ls_wR_factor_ref 0.1552
_reflns_number_gt 2107
_reflns_number_total 2733
_reflns_threshold_expression >2sigma(I)
_cod_data_source_file ol052859xsi20051125_020923.cif
_cod_data_source_block jc435
_cod_database_code 1505846

loop_
_symmetry_equiv_pos_as_xyz
'x, y, z'
'-x, y+1/2, -z+1/2'
'-x, -y, -z'
'x, -y-1/2, z-1/2'

loop_
_atom_site_label
_atom_site_type_symbol
_atom_site_fract_x
_atom_site_fract_y
_atom_site_fract_z
_atom_site_U_iso_or_equiv
_atom_site_adp_type
_atom_site_occupancy
_atom_site_symmetry_multiplicity
_atom_site_calc_flag
O1 O 0.32878(16) -0.03924(16) 0.1016(3) 0.0265(7) Uani 1 1 d
C2 C 0.3466(2) 0.0612(2) 0.1328(5) 0.0210(9) Uani 1 1 d
C3 C 0.2588(2) 0.1132(2) 0.0521(5) 0.0196(8) Uani 1 1 d
C4 C 0.1850(3) 0.0394(3) -0.0299(5) 0.0264(9) Uani 1 1 d
C5 C 0.2294(3) -0.0495(3) 0.0017(5) 0.0298(10) Uani 1 1 d
C6 C 0.4508(2) 0.0845(2) 0.2385(5) 0.0214(8) Uani 1 1 d
C7 C 0.5264(3) 0.0094(3) 0.2596(5) 0.0258(9) Uani 1 1 d
C8 C 0.6249(3) 0.0262(3) 0.3601(5) 0.0270(10) Uani 1 1 d
C9 C 0.6476(2) 0.1200(3) 0.4457(5) 0.0226(9) Uani 1 1 d
C10 C 0.5752(3) 0.1950(3) 0.4283(5) 0.0272(10) Uani 1 1 d
C11 C 0.4769(3) 0.1778(3) 0.3265(5) 0.0262(10) Uani 1 1 d
N12 N 0.7513(2) 0.1388(2) 0.5563(4) 0.0284(8) Uani 1 1 d
O13 O 0.76739(18) 0.21813(19) 0.6483(4) 0.0402(8) Uani 1 1 d
O14 O 0.81802(18) 0.07403(19) 0.5564(4) 0.0400(8) Uani 1 1 d
C15 C 0.2376(2) 0.2226(3) 0.0436(5) 0.0228(9) Uani 1 1 d
O16 O 0.29509(17) 0.28938(17) 0.1135(4) 0.0329(7) Uani 1 1 d
O17 O 0.14161(16) 0.23969(17) -0.0539(3) 0.0269(7) Uani 1 1 d
C18 C 0.1074(3) 0.3448(3) -0.0616(7) 0.0313(10) Uani 1 1 d
C19 C 0.0020(4) 0.3475(4) -0.1860(8) 0.0440(13) Uani 1 1 d
H10 H 0.592(2) 0.254(2) 0.499(5) 0.026(10) Uiso 1 1 d
H4 H 0.118(2) 0.055(2) -0.094(4) 0.014(8) Uiso 1 1 d
H19A H -0.022(3) 0.414(3) -0.189(5) 0.051(13) Uiso 1 1 d
H18A H 0.158(3) 0.391(3) -0.120(5) 0.055(12) Uiso 1 1 d
H5 H 0.209(2) -0.117(3) -0.023(5) 0.048(12) Uiso 1 1 d
H11 H 0.422(2) 0.229(2) 0.312(5) 0.038(11) Uiso 1 1 d
H18B H 0.108(3) 0.362(3) 0.075(6) 0.066(14) Uiso 1 1 d
H19B H 0.008(3) 0.334(3) -0.317(6) 0.064(16) Uiso 1 1 d
H19C H -0.045(3) 0.302(3) -0.127(7) 0.082(17) Uiso 1 1 d
H7 H 0.512(2) -0.052(2) 0.207(4) 0.016(9) Uiso 1 1 d
H8 H 0.677(2) -0.019(2) 0.380(5) 0.031(11) Uiso 1 1 d

loop_
_atom_site_aniso_label
_atom_site_aniso_U_11
_atom_site_aniso_U_22
_atom_site_aniso_U_33
_atom_site_aniso_U_23
_atom_site_aniso_U_13
_atom_site_aniso_U_12
O1 0.0345(14) 0.0176(15) 0.0260(15) 0.0005(11) 0.0016(11) -0.0027(11)
C2 0.033(2) 0.0091(19) 0.022(2) -0.0042(16) 0.0077(17) -0.0053(16)
C3 0.0241(19) 0.017(2) 0.0182(19) -0.0020(16) 0.0044(14) -0.0027(16)
C4 0.027(2) 0.021(2) 0.030(2) 0.0016(18) 0.0012(18) -0.0052(19)
C5 0.037(2) 0.019(3) 0.030(2) -0.001(2) -0.0016(19) -0.006(2)
C6 0.029(2) 0.019(2) 0.0166(19) 0.0025(17) 0.0045(15) 0.0007(17)
C7 0.038(3) 0.017(2) 0.024(2) -0.0001(19) 0.0095(18) -0.0001(19)
C8 0.026(2) 0.028(3) 0.027(2) 0.0061(19) 0.0061(18) 0.0065(19)
C9 0.0238(19) 0.026(2) 0.018(2) 0.0063(18) 0.0053(15) -0.0001(18)
C10 0.032(2) 0.016(2) 0.031(2) 0.0001(19) 0.0005(18) -0.0029(18)
C11 0.027(2) 0.026(2) 0.026(2) 0.0002(18) 0.0047(18) -0.0004(18)
N12 0.0251(18) 0.023(2) 0.036(2) 0.0094(17) 0.0037(15) -0.0026(16)
O13 0.0437(17) 0.0214(16) 0.0490(18) 0.0022(14) -0.0090(14) -0.0076(12)
O14 0.0304(15) 0.0380(18) 0.0504(18) 0.0029(14) 0.0039(13) 0.0096(13)
C15 0.023(2) 0.026(2) 0.020(2) -0.0005(18) 0.0066(16) 0.0023(17)
O16 0.0312(15) 0.0220(16) 0.0412(17) 0.0011(13) -0.0052(12) -0.0019(12)
O17 0.0249(14) 0.0228(15) 0.0308(15) -0.0011(12) -0.0010(11) 0.0033(11)
C18 0.042(3) 0.020(2) 0.031(3) -0.003(2) 0.003(2) 0.009(2)
C19 0.040(3) 0.043(3) 0.048(4) 0.004(3) 0.004(2) 0.014(2)

loop_
_atom_type_symbol
_atom_type_description
_atom_type_scat_dispersion_real
_atom_type_scat_dispersion_imag
_atom_type_scat_source
C C 0.0033 0.0016 'International Tables Vol C Tables 4.2.6.8 and 6.1.1.4'
H H 0.0000 0.0000 'International Tables Vol C Tables 4.2.6.8 and 6.1.1.4'
O O 0.0106 0.0060 'International Tables Vol C Tables 4.2.6.8 and 6.1.1.4'
N N 0.0061 0.0033 'International Tables Vol C Tables 4.2.6.8 and 6.1.1.4'

loop_
_geom_angle_atom_site_label_1
_geom_angle_atom_site_label_2
_geom_angle_atom_site_label_3
_geom_angle
C2 O1 C5 107.3(3)
O1 C2 C3 108.6(3)
O1 C2 C6 113.8(3)
C3 C2 C6 137.6(3)
C2 C3 C4 106.2(3)
C2 C3 C15 130.4(3)
C4 C3 C15 123.3(3)
C5 C4 C3 107.4(3)
C5 C4 H4 128.7(17)
C3 C4 H4 123.8(17)
C4 C5 O1 110.4(3)
C4 C5 H5 136(2)
O1 C5 H5 114(2)
C7 C6 C11 118.2(3)
C7 C6 C2 119.0(3)
C11 C6 C2 122.7(3)
C8 C7 C6 121.7(4)
C8 C7 H7 118.0(18)
C6 C7 H7 120.3(18)
C7 C8 C9 118.3(3)
C7 C8 H8 126(2)
C9 C8 H8 116(2)
C10 C9 C8 121.5(3)
C10 C9 N12 119.4(3)
C8 C9 N12 119.2(3)
C9 C10 C11 119.9(4)
C9 C10 H10 117.9(19)
C11 C10 H10 121.9(19)
C10 C11 C6 120.5(4)
C10 C11 H11 122.6(19)
C6 C11 H11 116.9(19)
O14 N12 O13 122.8(3)
O14 N12 C9 118.6(3)
O13 N12 C9 118.6(3)
O16 C15 O17 122.9(3)
O16 C15 C3 127.2(3)
O17 C15 C3 109.9(3)
C15 O17 C18 115.7(3)
O17 C18 C19 106.8(3)
O17 C18 H18A 111(2)
C19 C18 H18A 111(2)
O17 C18 H18B 104(2)
C19 C18 H18B 114(2)
H18A C18 H18B 110(3)
C18 C19 H19A 108(2)
C18 C19 H19B 109(2)
H19A C19 H19B 104(3)
C18 C19 H19C 109(2)
H19A C19 H19C 110(3)
H19B C19 H19C 117(4)

loop_
_geom_bond_atom_site_label_1
_geom_bond_atom_site_label_2
_geom_bond_distance
O1 C2 1.366(3)
O1 C5 1.373(4)
C2 C3 1.377(4)
C2 C6 1.469(4)
C3 C4 1.425(4)
C3 C15 1.480(4)
C4 C5 1.319(5)
C4 H4 0.93(3)
C5 H5 0.95(4)
C6 C7 1.398(4)
C6 C11 1.399(4)
C7 C8 1.376(5)
C7 H7 0.90(3)
C8 C9 1.392(5)
C8 H8 0.91(3)
C9 C10 1.369(4)
C9 N12 1.463(4)
C10 C11 1.378(5)
C10 H10 0.93(3)
C11 H11 0.98(3)
N12 O14 1.230(3)
N12 O13 1.233(3)
C15 O16 1.210(4)
C15 O17 1.342(4)
O17 C18 1.466(4)
C18 C19 1.499(5)
C18 H18A 1.04(4)
C18 H18B 0.98(4)
C19 H19A 0.94(4)
C19 H19B 0.95(4)
C19 H19C 1.00(5)

loop_
_geom_torsion_atom_site_label_1
_geom_torsion_atom_site_label_2
_geom_torsion_atom_site_label_3
_geom_torsion_atom_site_label_4
_geom_torsion
C5 O1 C2 C3 -0.2(4)
C5 O1 C2 C6 -179.8(3)
O1 C2 C3 C4 0.4(4)
C6 C2 C3 C4 179.9(4)
O1 C2 C3 C15 -179.3(3)
C6 C2 C3 C15 0.1(7)
C2 C3 C4 C5 -0.5(4)
C15 C3 C4 C5 179.3(3)
C3 C4 C5 O1 0.4(4)
C2 O1 C5 C4 -0.1(4)
O1 C2 C6 C7 13.4(4)
C3 C2 C6 C7 -166.0(4)
O1 C2 C6 C11 -163.9(3)
C3 C2 C6 C11 16.6(6)
C11 C6 C7 C8 -1.4(5)
C2 C6 C7 C8 -178.8(3)
C6 C7 C8 C9 1.5(5)
C7 C8 C9 C10 -1.3(5)
C7 C8 C9 N12 178.8(3)
C8 C9 C10 C11 0.9(5)
N12 C9 C10 C11 -179.2(3)
C9 C10 C11 C6 -0.8(6)
C7 C6 C11 C10 1.0(5)
C2 C6 C11 C10 178.4(3)
C10 C9 N12 O14 -173.7(3)
C8 C9 N12 O14 6.2(5)
C10 C9 N12 O13 7.6(5)
C8 C9 N12 O13 -172.5(3)
C2 C3 C15 O16 -2.2(6)
C4 C3 C15 O16 178.1(3)
C2 C3 C15 O17 178.6(3)
C4 C3 C15 O17 -1.1(4)
O16 C15 O17 C18 -3.4(5)
C3 C15 O17 C18 175.8(3)
C15 O17 C18 C19 176.7(4)

loop_
_cod_related_entry_id
_cod_related_entry_code
_cod_related_entry_database
1 21156886 ChemSpider
